data_7232232
loop_
_publ_author_name
'Jia, Lina'
'Yu, Yang'
'Wang, Mengwei'
'Ouyang, Hanzhi'
'Gong, Junbo'

_publ_section_title
;
 Preparation and characterization for multicomponent crystals of the
 antidiabetic drug gliquidone based on crystal engineering
;
_journal_issue 10
_journal_name_full CrystEngComm
_journal_page_first 1617
_journal_paper_doi 10.1039/C8CE01848K
_journal_volume 21
_journal_year 2019
_chemical_formula_moiety 'C27 H32 N3 O6 S, C2 H6 N, C H4 O'
_chemical_formula_sum 'C30 H42 N4 O7 S'
_chemical_formula_weight 602.73
_chemical_name_systematic gliquidone
_space_group_crystal_system triclinic
_space_group_IT_number 2
_space_group_name_Hall '-P 1'
_space_group_name_H-M_alt 'P -1'
_symmetry_space_group_name_Hall '-P 1'
_symmetry_space_group_name_H-M 'P -1'
_atom_sites_solution_hydrogens mixed
_audit_creation_date 2018-10-27
_audit_creation_method
;
Olex2 1.2-beta
(compiled 2017.03.28 svn.r3405 for OlexSys, GUI svn.r5335)
;
_audit_update_record
;
2018-10-29 deposited with the CCDC.
2019-01-25 downloaded from the CCDC.
;
_cell_angle_alpha 102.55(3)
_cell_angle_beta 92.36(3)
_cell_angle_gamma 92.73(3)
_cell_formula_units_Z 2
_cell_length_a 6.5899(13)
_cell_length_b 15.349(3)
_cell_length_c 15.887(3)
_cell_measurement_reflns_used 3829
_cell_measurement_temperature 113(2)
_cell_measurement_theta_max 27.9384
_cell_measurement_theta_min 1.3614
_cell_volume 1564.6(6)
_computing_molecular_graphics 'Olex2 (Dolomanov et al., 2009)'
_computing_publication_material 'Olex2 (Dolomanov et al., 2009)'
_computing_structure_refinement 'ShelXL (Sheldrick, 2015)'
_computing_structure_solution 'SHELXS-97 (Sheldrick, 2008)'
_diffrn_ambient_temperature 113.15
_diffrn_measured_fraction_theta_full 0.999
_diffrn_measured_fraction_theta_max 0.995
_diffrn_measurement_device_type 'Bruker P4'
_diffrn_measurement_method '\w scans'
_diffrn_radiation_monochromator graphite
_diffrn_radiation_type MoK\a
_diffrn_radiation_wavelength 0.71073
_diffrn_reflns_av_R_equivalents 0.0602
_diffrn_reflns_av_unetI/netI 0.0855
_diffrn_reflns_Laue_measured_fraction_full 0.999
_diffrn_reflns_Laue_measured_fraction_max 0.995
_diffrn_reflns_limit_h_max 8
_diffrn_reflns_limit_h_min -8
_diffrn_reflns_limit_k_max 20
_diffrn_reflns_limit_k_min -20
_diffrn_reflns_limit_l_max 20
_diffrn_reflns_limit_l_min -20
_diffrn_reflns_number 18842
_diffrn_reflns_point_group_measured_fraction_full 0.999
_diffrn_reflns_point_group_measured_fraction_max 0.995
_diffrn_reflns_theta_full 25.242
_diffrn_reflns_theta_max 27.802
_diffrn_reflns_theta_min 1.315
_diffrn_standards_decay_% 0
_diffrn_standards_interval_count 0
_diffrn_standards_number 0
_exptl_absorpt_coefficient_mu 0.155
_exptl_absorpt_correction_T_max 0.9817
_exptl_absorpt_correction_T_min 0.9697
_exptl_absorpt_correction_type multi-scan
_exptl_absorpt_process_details multi-scan
_exptl_crystal_colour white
_exptl_crystal_colour_primary white
_exptl_crystal_density_diffrn 1.279
_exptl_crystal_density_method 'not measured'
_exptl_crystal_description needle
_exptl_crystal_F_000 644
_exptl_crystal_size_max 0.2
_exptl_crystal_size_mid 0.18
_exptl_crystal_size_min 0.12
_refine_diff_density_max 0.279
_refine_diff_density_min -0.335
_refine_diff_density_rms 0.058
_refine_ls_extinction_coef 0.0184(15)
_refine_ls_extinction_expression Fc^*^=kFc[1+0.001xFc^2^\l^3^/sin(2\q)]^-1/4^
_refine_ls_extinction_method 'SHELXL-2014/7 (Sheldrick 2014'
_refine_ls_goodness_of_fit_ref 0.977
_refine_ls_hydrogen_treatment mixed
_refine_ls_matrix_type full
_refine_ls_number_parameters 396
_refine_ls_number_reflns 7376
_refine_ls_number_restraints 0
_refine_ls_restrained_S_all 0.977
_refine_ls_R_factor_all 0.0830
_refine_ls_R_factor_gt 0.0516
_refine_ls_shift/su_max 0.001
_refine_ls_shift/su_mean 0.000
_refine_ls_structure_factor_coef Fsqd
_refine_ls_weighting_details 'w=1/[\s^2^(Fo^2^)+(0.0533P)^2^] where P=(Fo^2^+2Fc^2^)/3'
_refine_ls_weighting_scheme calc
_refine_ls_wR_factor_gt 0.1076
_refine_ls_wR_factor_ref 0.1237
_reflns_Friedel_coverage 0.000
_reflns_number_gt 4651
_reflns_number_total 7376
_reflns_threshold_expression 'I > 2\s(I)'
_cod_data_source_file c8ce01848k2.cif
_cod_data_source_block shelxl
_cod_depositor_comments 'Adding full bibliography for 7232232--7232235.cif.'
_cod_database_code 7232232
_shelx_shelxl_version_number 2014/7
_shelx_space_group_comment
;
The symmetry employed for this shelxl refinement is uniquely defined
by the following loop, which should always be used as a source of
symmetry information in preference to the above space-group names.
They are only intended as comments.
;
_shelx_estimated_absorpt_t_max 0.982
_shelx_estimated_absorpt_t_min 0.970
_olex2_refinement_description
;
1. Fixed Uiso
 At 1.2 times of:
  All C(H) groups, All C(H,H) groups, All N(H) groups
 At 1.5 times of:
  All C(H,H,H) groups, All O(H) groups
2.a Ternary CH refined with riding coordinates:
 C22(H22)
2.b Secondary CH2 refined with riding coordinates:
 C27(H27A,H27B), C26(H26A,H26B), C25(H25A,H25B), C24(H24A,H24B), C23(H23A,
 H23B), C14(H14A,H14B), C13(H13A,H13B), C1P(H1PA,H1PB), C2P(H2PA,H2PB)
2.c Aromatic/amide H refined with riding coordinates:
 C19(H19), C20(H20), C16(H16), C17(H17), C4(H4), C3(H3A), C0AA(H0AA)
2.d Idealised Me refined as rotating group:
 C11(H11A,H11B,H11C), C12(H12A,H12B,H12C), C10(H10A,H10B,H10C), C1S(H1SA,H1SB,
 H1SC)
2.e Idealised tetrahedral OH refined as rotating group:
 O1S(H1S)
;
_olex2_submission_special_instructions 'No special instructions were received'

loop_
_space_group_symop_operation_xyz
'x, y, z'
'-x, -y, -z'

loop_
_atom_site_label
_atom_site_type_symbol
_atom_site_fract_x
_atom_site_fract_y
_atom_site_fract_z
_atom_site_U_iso_or_equiv
_atom_site_adp_type
_atom_site_occupancy
_atom_site_site_symmetry_order
_atom_site_calc_flag
_atom_site_refinement_flags_posn
S1 S 0.00911(7) 0.77943(3) 0.48369(3) 0.02127(14) Uani 1 1 d .
O6 O 0.26618(18) 0.87998(9) 0.62686(8) 0.0240(3) Uani 1 1 d .
O4 O -0.1718(2) 0.75126(9) 0.42814(8) 0.0293(3) Uani 1 1 d .
O5 O 0.1847(2) 0.81041(9) 0.44392(9) 0.0275(3) Uani 1 1 d .
O2 O 0.7096(2) 0.43296(11) 0.70287(10) 0.0439(4) Uani 1 1 d .
O3 O 0.2073(2) 0.50623(10) 0.88710(10) 0.0350(4) Uani 1 1 d .
O1 O 0.3019(2) 0.32429(10) 1.11735(9) 0.0355(4) Uani 1 1 d .
N3 N -0.0013(3) 0.94195(11) 0.69842(10) 0.0250(4) Uani 1 1 d .
N2 N -0.0632(2) 0.85239(10) 0.56379(10) 0.0204(4) Uani 1 1 d .
N1 N 0.4507(3) 0.46543(11) 0.79144(11) 0.0283(4) Uani 1 1 d .
C22 C 0.1242(3) 0.98972(13) 0.77367(12) 0.0246(4) Uani 1 1 d .
H22 H 0.2636 1.0005 0.7541 0.029 Uiso 1 1 calc R
C27 C 0.0407(3) 1.08094(15) 0.80961(14) 0.0382(6) Uani 1 1 d .
H27A H -0.0987 1.0727 0.8287 0.046 Uiso 1 1 calc R
H27B H 0.0339 1.1155 0.7639 0.046 Uiso 1 1 calc R
C26 C 0.1788(4) 1.13249(15) 0.88614(14) 0.0408(6) Uani 1 1 d .
H26A H 0.3141 1.1458 0.8655 0.049 Uiso 1 1 calc R
H26B H 0.1199 1.1901 0.9108 0.049 Uiso 1 1 calc R
C25 C 0.2036(4) 1.07929(16) 0.95632(14) 0.0425(6) Uani 1 1 d .
H25A H 0.3011 1.1125 1.0026 0.051 Uiso 1 1 calc R
H25B H 0.0711 1.0724 0.9820 0.051 Uiso 1 1 calc R
C24 C 0.2801(3) 0.98750(16) 0.91998(14) 0.0411(6) Uani 1 1 d .
H24A H 0.2842 0.9529 0.9658 0.049 Uiso 1 1 calc R
H24B H 0.4203 0.9944 0.9013 0.049 Uiso 1 1 calc R
C23 C 0.1441(3) 0.93613(14) 0.84346(13) 0.0324(5) Uani 1 1 d .
H23A H 0.2026 0.8784 0.8192 0.039 Uiso 1 1 calc R
H23B H 0.0076 0.9233 0.8633 0.039 Uiso 1 1 calc R
C21 C 0.0778(3) 0.88970(12) 0.62919(12) 0.0197(4) Uani 1 1 d .
C18 C 0.0826(3) 0.68820(12) 0.52758(12) 0.0205(4) Uani 1 1 d .
C19 C -0.0601(3) 0.64712(14) 0.56969(13) 0.0274(5) Uani 1 1 d .
H19 H -0.1960 0.6653 0.5709 0.033 Uiso 1 1 calc R
C20 C -0.0058(3) 0.57925(14) 0.61028(13) 0.0299(5) Uani 1 1 d .
H20 H -0.1048 0.5513 0.6391 0.036 Uiso 1 1 calc R
C15 C 0.1929(3) 0.55222(13) 0.60892(13) 0.0264(5) Uani 1 1 d .
C16 C 0.3326(3) 0.59268(13) 0.56445(14) 0.0293(5) Uani 1 1 d .
H16 H 0.4677 0.5737 0.5618 0.035 Uiso 1 1 calc R
C17 C 0.2793(3) 0.66055(13) 0.52355(13) 0.0261(5) Uani 1 1 d .
H17 H 0.3769 0.6875 0.4933 0.031 Uiso 1 1 calc R
C14 C 0.2572(3) 0.48387(14) 0.65901(14) 0.0334(5) Uani 1 1 d .
H14A H 0.3388 0.4393 0.6226 0.040 Uiso 1 1 calc R
H14B H 0.1353 0.4521 0.6748 0.040 Uiso 1 1 calc R
C13 C 0.3832(3) 0.53032(13) 0.74066(14) 0.0329(5) Uani 1 1 d .
H13A H 0.5039 0.5627 0.7245 0.039 Uiso 1 1 calc R
H13B H 0.3008 0.5747 0.7768 0.039 Uiso 1 1 calc R
C6 C 0.6160(3) 0.41543(14) 0.76226(14) 0.0297(5) Uani 1 1 d .
C5 C 0.6634(3) 0.33560(13) 0.80083(13) 0.0254(4) Uani 1 1 d .
C9 C 0.5800(3) 0.34100(12) 0.88904(12) 0.0228(4) Uani 1 1 d .
C4 C 0.6468(3) 0.28588(13) 0.94327(13) 0.0278(5) Uani 1 1 d .
H4 H 0.7575 0.2494 0.9273 0.033 Uiso 1 1 calc R
C3 C 0.5548(3) 0.28370(13) 1.01906(13) 0.0280(5) Uani 1 1 d .
H3A H 0.6047 0.2470 1.0554 0.034 Uiso 1 1 calc R
C2 C 0.3883(3) 0.33512(13) 1.04285(12) 0.0267(5) Uani 1 1 d .
C0AA C 0.3233(3) 0.39215(13) 0.99223(13) 0.0259(5) Uani 1 1 d .
H0AA H 0.2137 0.4291 1.0088 0.031 Uiso 1 1 calc R
C8 C 0.4211(3) 0.39488(12) 0.91613(12) 0.0234(4) Uani 1 1 d .
C7 C 0.3485(3) 0.45925(13) 0.86519(13) 0.0260(5) Uani 1 1 d .
C11 C 0.5546(3) 0.25478(14) 0.73685(13) 0.0362(5) Uani 1 1 d .
H11A H 0.5802 0.1998 0.7564 0.054 Uiso 1 1 calc GR
H11B H 0.6067 0.2507 0.6793 0.054 Uiso 1 1 calc GR
H11C H 0.4079 0.2626 0.7343 0.054 Uiso 1 1 calc GR
C12 C 0.8939(3) 0.32568(16) 0.80065(15) 0.0397(6) Uani 1 1 d .
H12A H 0.9627 0.3749 0.8437 0.060 Uiso 1 1 calc GR
H12B H 0.9413 0.3273 0.7433 0.060 Uiso 1 1 calc GR
H12C H 0.9249 0.2686 0.8148 0.060 Uiso 1 1 calc GR
C10 C 0.1147(3) 0.36526(16) 1.13690(14) 0.0412(6) Uani 1 1 d .
H10A H 0.1386 0.4304 1.1499 0.062 Uiso 1 1 calc GR
H10B H 0.0597 0.3467 1.1871 0.062 Uiso 1 1 calc GR
H10C H 0.0173 0.3468 1.0872 0.062 Uiso 1 1 calc GR
C1P C 0.5826(3) 1.01620(12) 0.58798(12) 0.0216(4) Uani 1 1 d .
H1PA H 0.7147 1.0483 0.5844 0.026 Uiso 1 1 calc R
H1PB H 0.5694 1.0108 0.6485 0.026 Uiso 1 1 calc R
N1P N 0.5770(3) 0.92524(10) 0.53032(10) 0.0199(4) Uani 1 1 d .
H1PC H 0.701(3) 0.8932(13) 0.5441(12) 0.024 Uiso 1 1 d R
C2P C 0.5887(3) 0.93119(13) 0.43810(12) 0.0221(4) Uani 1 1 d .
H2PA H 0.5798 0.8703 0.4008 0.026 Uiso 1 1 calc R
H2PB H 0.7210 0.9607 0.4299 0.026 Uiso 1 1 calc R
O1S O 0.4078(2) 0.11252(10) 0.26493(10) 0.0347(4) Uani 1 1 d .
H1S H 0.5176 0.1144 0.2942 0.052 Uiso 1 1 calc GR
C1S C 0.3851(4) 0.19572(18) 0.24237(19) 0.0570(8) Uani 1 1 d .
H1SA H 0.2428 0.2113 0.2471 0.085 Uiso 1 1 calc GR
H1SB H 0.4242 0.1917 0.1829 0.085 Uiso 1 1 calc GR
H1SC H 0.4724 0.2419 0.2815 0.085 Uiso 1 1 calc GR
H3 H -0.136(3) 0.9362(15) 0.7052(14) 0.039(7) Uiso 1 1 d .
H1PD H 0.461(3) 0.8944(15) 0.5381(14) 0.037(6) Uiso 1 1 d .

loop_
_atom_site_aniso_label
_atom_site_aniso_U_11
_atom_site_aniso_U_22
_atom_site_aniso_U_33
_atom_site_aniso_U_23
_atom_site_aniso_U_13
_atom_site_aniso_U_12
S1 0.0244(3) 0.0201(2) 0.0208(3) 0.0075(2) 0.0002(2) 0.0040(2)
O6 0.0170(7) 0.0338(8) 0.0225(7) 0.0088(6) 0.0008(6) 0.0028(6)
O4 0.0328(8) 0.0274(8) 0.0264(8) 0.0048(6) -0.0108(6) 0.0044(6)
O5 0.0334(8) 0.0263(7) 0.0264(7) 0.0119(6) 0.0091(6) 0.0037(6)
O2 0.0463(10) 0.0492(10) 0.0459(10) 0.0297(9) 0.0095(8) 0.0043(8)
O3 0.0363(9) 0.0297(8) 0.0414(9) 0.0127(7) -0.0026(7) 0.0093(7)
O1 0.0399(9) 0.0436(9) 0.0271(8) 0.0135(7) 0.0047(7) 0.0144(7)
N3 0.0182(9) 0.0340(10) 0.0205(9) 0.0010(7) 0.0010(7) 0.0022(7)
N2 0.0189(8) 0.0218(8) 0.0200(8) 0.0040(7) -0.0019(7) 0.0030(7)
N1 0.0338(10) 0.0239(9) 0.0298(9) 0.0127(8) -0.0053(8) 0.0026(8)
C22 0.0227(10) 0.0299(11) 0.0196(10) 0.0031(8) -0.0030(8) 0.0004(9)
C27 0.0443(14) 0.0335(13) 0.0336(12) 0.0006(10) -0.0077(11) 0.0072(11)
C26 0.0496(15) 0.0328(13) 0.0348(13) -0.0018(10) -0.0074(11) 0.0008(11)
C25 0.0453(14) 0.0540(16) 0.0228(11) 0.0002(11) -0.0023(10) -0.0101(12)
C24 0.0445(14) 0.0492(15) 0.0297(12) 0.0126(11) -0.0107(11) -0.0032(12)
C23 0.0357(12) 0.0340(12) 0.0270(11) 0.0079(10) -0.0045(10) -0.0016(10)
C21 0.0203(10) 0.0210(10) 0.0212(10) 0.0122(8) 0.0010(8) 0.0021(8)
C18 0.0245(10) 0.0187(9) 0.0193(9) 0.0067(8) -0.0015(8) 0.0031(8)
C19 0.0226(11) 0.0313(11) 0.0320(11) 0.0150(9) 0.0011(9) 0.0037(9)
C20 0.0329(12) 0.0321(12) 0.0288(11) 0.0169(9) 0.0014(9) -0.0036(9)
C15 0.0343(12) 0.0207(10) 0.0250(10) 0.0086(8) -0.0066(9) 0.0005(9)
C16 0.0263(11) 0.0272(11) 0.0379(12) 0.0136(10) 0.0003(9) 0.0079(9)
C17 0.0243(11) 0.0257(11) 0.0320(11) 0.0125(9) 0.0084(9) 0.0054(8)
C14 0.0411(13) 0.0252(11) 0.0364(12) 0.0147(10) -0.0097(10) -0.0004(10)
C13 0.0428(13) 0.0224(11) 0.0369(12) 0.0163(10) -0.0083(10) 0.0004(9)
C6 0.0315(12) 0.0287(11) 0.0304(12) 0.0121(10) -0.0052(10) -0.0033(9)
C5 0.0273(11) 0.0223(10) 0.0282(11) 0.0102(9) -0.0030(9) 0.0006(8)
C9 0.0249(10) 0.0185(9) 0.0242(10) 0.0052(8) -0.0074(8) -0.0029(8)
C4 0.0293(11) 0.0253(11) 0.0299(11) 0.0085(9) -0.0039(9) 0.0061(9)
C3 0.0335(12) 0.0264(11) 0.0267(11) 0.0123(9) -0.0058(9) 0.0051(9)
C2 0.0322(12) 0.0264(11) 0.0209(10) 0.0052(9) -0.0030(9) 0.0013(9)
C0AA 0.0274(11) 0.0212(10) 0.0277(11) 0.0035(9) -0.0071(9) 0.0028(8)
C8 0.0263(11) 0.0203(10) 0.0230(10) 0.0058(8) -0.0085(9) -0.0014(8)
C7 0.0287(11) 0.0208(10) 0.0280(11) 0.0070(8) -0.0090(9) -0.0018(9)
C11 0.0468(14) 0.0332(12) 0.0265(11) 0.0035(10) 0.0034(10) -0.0050(10)
C12 0.0313(13) 0.0467(14) 0.0477(15) 0.0241(12) 0.0033(11) 0.0042(11)
C10 0.0394(14) 0.0533(16) 0.0322(13) 0.0095(11) 0.0062(11) 0.0113(12)
C1P 0.0230(10) 0.0217(10) 0.0207(10) 0.0066(8) -0.0025(8) 0.0014(8)
N1P 0.0180(9) 0.0207(8) 0.0231(9) 0.0091(7) 0.0003(7) 0.0028(7)
C2P 0.0264(11) 0.0213(10) 0.0197(10) 0.0063(8) 0.0010(8) 0.0042(8)
O1S 0.0230(8) 0.0449(9) 0.0412(9) 0.0221(8) -0.0065(7) 0.0011(7)
C1S 0.0445(15) 0.0566(18) 0.081(2) 0.0407(16) -0.0069(14) 0.0051(13)

loop_
_atom_type_symbol
_atom_type_description
_atom_type_scat_dispersion_real
_atom_type_scat_dispersion_imag
_atom_type_scat_source
C C 0.0033 0.0016 'International Tables Vol C Tables 4.2.6.8 and 6.1.1.4'
H H 0.0000 0.0000 'International Tables Vol C Tables 4.2.6.8 and 6.1.1.4'
N N 0.0061 0.0033 'International Tables Vol C Tables 4.2.6.8 and 6.1.1.4'
O O 0.0106 0.0060 'International Tables Vol C Tables 4.2.6.8 and 6.1.1.4'
S S 0.1246 0.1234 'International Tables Vol C Tables 4.2.6.8 and 6.1.1.4'

loop_
_geom_angle_atom_site_label_1
_geom_angle_atom_site_label_2
_geom_angle_atom_site_label_3
_geom_angle
_geom_angle_site_symmetry_1
_geom_angle_site_symmetry_3
O4 S1 O5 116.49(9) . .
O4 S1 N2 105.11(8) . .
O4 S1 C18 108.41(9) . .
O5 S1 N2 113.39(9) . .
O5 S1 C18 107.30(9) . .
N2 S1 C18 105.54(9) . .
C2 O1 C10 117.03(16) . .
C22 N3 H3 116.6(14) . .
C21 N3 C22 122.57(17) . .
C21 N3 H3 118.8(14) . .
C21 N2 S1 118.26(13) . .
C6 N1 C13 117.22(17) . .
C7 N1 C13 118.32(17) . .
C7 N1 C6 124.46(16) . .
N3 C22 H22 107.6 . .
N3 C22 C27 110.20(16) . .
N3 C22 C23 112.53(17) . .
C27 C22 H22 107.6 . .
C23 C22 H22 107.6 . .
C23 C22 C27 110.99(17) . .
C22 C27 H27A 109.7 . .
C22 C27 H27B 109.7 . .
C22 C27 C26 109.91(17) . .
H27A C27 H27B 108.2 . .
C26 C27 H27A 109.7 . .
C26 C27 H27B 109.7 . .
C27 C26 H26A 109.3 . .
C27 C26 H26B 109.3 . .
H26A C26 H26B 108.0 . .
C25 C26 C27 111.6(2) . .
C25 C26 H26A 109.3 . .
C25 C26 H26B 109.3 . .
C26 C25 H25A 109.4 . .
C26 C25 H25B 109.4 . .
H25A C25 H25B 108.0 . .
C24 C25 C26 111.22(19) . .
C24 C25 H25A 109.4 . .
C24 C25 H25B 109.4 . .
C25 C24 H24A 109.3 . .
C25 C24 H24B 109.3 . .
C25 C24 C23 111.56(19) . .
H24A C24 H24B 108.0 . .
C23 C24 H24A 109.3 . .
C23 C24 H24B 109.3 . .
C22 C23 C24 110.86(18) . .
C22 C23 H23A 109.5 . .
C22 C23 H23B 109.5 . .
C24 C23 H23A 109.5 . .
C24 C23 H23B 109.5 . .
H23A C23 H23B 108.1 . .
O6 C21 N3 120.90(17) . .
O6 C21 N2 124.96(17) . .
N3 C21 N2 114.11(16) . .
C19 C18 S1 118.24(14) . .
C19 C18 C17 120.16(17) . .
C17 C18 S1 121.55(15) . .
C18 C19 H19 119.8 . .
C18 C19 C20 120.33(18) . .
C20 C19 H19 119.8 . .
C19 C20 H20 119.8 . .
C15 C20 C19 120.30(19) . .
C15 C20 H20 119.8 . .
C20 C15 C14 120.55(19) . .
C16 C15 C20 118.49(18) . .
C16 C15 C14 120.87(18) . .
C15 C16 H16 119.2 . .
C15 C16 C17 121.52(18) . .
C17 C16 H16 119.2 . .
C18 C17 C16 119.16(18) . .
C18 C17 H17 120.4 . .
C16 C17 H17 120.4 . .
C15 C14 H14A 109.7 . .
C15 C14 H14B 109.7 . .
C15 C14 C13 109.87(17) . .
H14A C14 H14B 108.2 . .
C13 C14 H14A 109.7 . .
C13 C14 H14B 109.7 . .
N1 C13 C14 111.60(16) . .
N1 C13 H13A 109.3 . .
N1 C13 H13B 109.3 . .
C14 C13 H13A 109.3 . .
C14 C13 H13B 109.3 . .
H13A C13 H13B 108.0 . .
O2 C6 N1 119.33(18) . .
O2 C6 C5 121.63(19) . .
N1 C6 C5 118.86(18) . .
C6 C5 C11 104.13(16) . .
C6 C5 C12 108.23(17) . .
C9 C5 C6 113.25(16) . .
C9 C5 C11 108.63(17) . .
C9 C5 C12 112.90(16) . .
C12 C5 C11 109.29(18) . .
C4 C9 C5 121.41(17) . .
C8 C9 C5 121.02(17) . .
C8 C9 C4 117.31(18) . .
C9 C4 H4 119.4 . .
C3 C4 C9 121.26(18) . .
C3 C4 H4 119.4 . .
C4 C3 H3A 119.8 . .
C4 C3 C2 120.41(18) . .
C2 C3 H3A 119.8 . .
O1 C2 C3 115.50(17) . .
O1 C2 C0AA 124.90(18) . .
C0AA C2 C3 119.60(19) . .
C2 C0AA H0AA 120.4 . .
C2 C0AA C8 119.21(18) . .
C8 C0AA H0AA 120.4 . .
C9 C8 C0AA 122.07(17) . .
C9 C8 C7 120.94(18) . .
C0AA C8 C7 116.98(17) . .
O3 C7 N1 120.50(18) . .
O3 C7 C8 122.03(19) . .
N1 C7 C8 117.46(17) . .
C5 C11 H11A 109.5 . .
C5 C11 H11B 109.5 . .
C5 C11 H11C 109.5 . .
H11A C11 H11B 109.5 . .
H11A C11 H11C 109.5 . .
H11B C11 H11C 109.5 . .
C5 C12 H12A 109.5 . .
C5 C12 H12B 109.5 . .
C5 C12 H12C 109.5 . .
H12A C12 H12B 109.5 . .
H12A C12 H12C 109.5 . .
H12B C12 H12C 109.5 . .
O1 C10 H10A 109.5 . .
O1 C10 H10B 109.5 . .
O1 C10 H10C 109.5 . .
H10A C10 H10B 109.5 . .
H10A C10 H10C 109.5 . .
H10B C10 H10C 109.5 . .
H1PA C1P H1PB 108.1 . .
N1P C1P H1PA 109.6 . .
N1P C1P H1PB 109.6 . .
N1P C1P C2P 110.44(15) . 2_676
C2P C1P H1PA 109.6 2_676 .
C2P C1P H1PB 109.6 2_676 .
C1P N1P H1PC 109.7(11) . .
C1P N1P C2P 110.82(15) . .
C1P N1P H1PD 109.0(14) . .
H1PC N1P H1PD 110.6(18) . .
C2P N1P H1PC 106.0(11) . .
C2P N1P H1PD 110.7(14) . .
C1P C2P H2PA 109.5 2_676 .
C1P C2P H2PB 109.5 2_676 .
N1P C2P C1P 110.61(15) . 2_676
N1P C2P H2PA 109.5 . .
N1P C2P H2PB 109.5 . .
H2PA C2P H2PB 108.1 . .
C1S O1S H1S 109.5 . .
O1S C1S H1SA 109.5 . .
O1S C1S H1SB 109.5 . .
O1S C1S H1SC 109.5 . .
H1SA C1S H1SB 109.5 . .
H1SA C1S H1SC 109.5 . .
H1SB C1S H1SC 109.5 . .

loop_
_geom_bond_atom_site_label_1
_geom_bond_atom_site_label_2
_geom_bond_distance
_geom_bond_site_symmetry_2
S1 O4 1.4442(14) .
S1 O5 1.4502(15) .
S1 N2 1.6071(16) .
S1 C18 1.7729(19) .
O6 C21 1.258(2) .
O2 C6 1.219(2) .
O3 C7 1.220(2) .
O1 C2 1.373(2) .
O1 C10 1.426(2) .
N3 C22 1.460(2) .
N3 C21 1.352(2) .
N3 H3 0.90(2) .
N2 C21 1.372(2) .
N1 C13 1.484(2) .
N1 C6 1.399(3) .
N1 C7 1.394(3) .
C22 H22 1.0000 .
C22 C27 1.530(3) .
C22 C23 1.522(3) .
C27 H27A 0.9900 .
C27 H27B 0.9900 .
C27 C26 1.535(3) .
C26 H26A 0.9900 .
C26 H26B 0.9900 .
C26 C25 1.527(3) .
C25 H25A 0.9900 .
C25 H25B 0.9900 .
C25 C24 1.520(3) .
C24 H24A 0.9900 .
C24 H24B 0.9900 .
C24 C23 1.526(3) .
C23 H23A 0.9900 .
C23 H23B 0.9900 .
C18 C19 1.381(3) .
C18 C17 1.383(3) .
C19 H19 0.9500 .
C19 C20 1.392(3) .
C20 H20 0.9500 .
C20 C15 1.392(3) .
C15 C16 1.386(3) .
C15 C14 1.514(3) .
C16 H16 0.9500 .
C16 C17 1.393(3) .
C17 H17 0.9500 .
C14 H14A 0.9900 .
C14 H14B 0.9900 .
C14 C13 1.527(3) .
C13 H13A 0.9900 .
C13 H13B 0.9900 .
C6 C5 1.524(3) .
C5 C9 1.513(3) .
C5 C11 1.547(3) .
C5 C12 1.534(3) .
C9 C4 1.405(3) .
C9 C8 1.390(3) .
C4 H4 0.9500 .
C4 C3 1.376(3) .
C3 H3A 0.9500 .
C3 C2 1.399(3) .
C2 C0AA 1.382(3) .
C0AA H0AA 0.9500 .
C0AA C8 1.401(3) .
C8 C7 1.490(3) .
C11 H11A 0.9800 .
C11 H11B 0.9800 .
C11 H11C 0.9800 .
C12 H12A 0.9800 .
C12 H12B 0.9800 .
C12 H12C 0.9800 .
C10 H10A 0.9800 .
C10 H10B 0.9800 .
C10 H10C 0.9800 .
C1P H1PA 0.9900 .
C1P H1PB 0.9900 .
C1P N1P 1.492(2) .
C1P C2P 1.514(3) 2_676
N1P H1PC 1.011(19) .
N1P C2P 1.493(2) .
N1P H1PD 0.91(2) .
C2P C1P 1.514(3) 2_676
C2P H2PA 0.9900 .
C2P H2PB 0.9900 .
O1S H1S 0.8400 .
O1S C1S 1.412(3) .
C1S H1SA 0.9800 .
C1S H1SB 0.9800 .
C1S H1SC 0.9800 .

loop_
_geom_hbond_atom_site_label_D
_geom_hbond_atom_site_label_H
_geom_hbond_atom_site_label_A
_geom_hbond_distance_DH
_geom_hbond_distance_HA
_geom_hbond_distance_DA
_geom_hbond_angle_DHA
_geom_hbond_site_symmetry_A
C1P H1PA O5 0.99 2.38 3.155(2) 134.8 2_676
N1P H1PC N2 1.011(19) 1.747(19) 2.749(2) 170.8(18) 1_655
O1S H1S O6 0.84 1.84 2.678(2) 171.1 2_666
N3 H3 O1S 0.90(2) 2.02(2) 2.888(2) 161(2) 2_566
N1P H1PD O6 0.91(2) 1.99(2) 2.760(2) 142.3(19) .

loop_
_geom_torsion_atom_site_label_1
_geom_torsion_atom_site_label_2
_geom_torsion_atom_site_label_3
_geom_torsion_atom_site_label_4
_geom_torsion
_geom_torsion_site_symmetry_1
_geom_torsion_site_symmetry_4
S1 N2 C21 O6 9.5(2) . .
S1 N2 C21 N3 -172.39(13) . .
S1 C18 C19 C20 -175.62(15) . .
S1 C18 C17 C16 175.45(15) . .
O4 S1 N2 C21 178.26(14) . .
O4 S1 C18 C19 -53.72(18) . .
O4 S1 C18 C17 129.02(16) . .
O5 S1 N2 C21 -53.40(16) . .
O5 S1 C18 C19 179.70(15) . .
O5 S1 C18 C17 2.43(18) . .
O2 C6 C5 C9 162.28(19) . .
O2 C6 C5 C11 -79.9(2) . .
O2 C6 C5 C12 36.3(3) . .
O1 C2 C0AA C8 -178.03(18) . .
N3 C22 C27 C26 -177.46(18) . .
N3 C22 C23 C24 178.73(17) . .
N2 S1 C18 C19 58.48(17) . .
N2 S1 C18 C17 -118.79(17) . .
N1 C6 C5 C9 -22.8(3) . .
N1 C6 C5 C11 95.1(2) . .
N1 C6 C5 C12 -148.73(18) . .
C22 N3 C21 O6 0.0(3) . .
C22 N3 C21 N2 -178.21(16) . .
C22 C27 C26 C25 -56.1(3) . .
C27 C22 C23 C24 -57.2(2) . .
C27 C26 C25 C24 55.0(3) . .
C26 C25 C24 C23 -54.5(3) . .
C25 C24 C23 C22 55.7(3) . .
C23 C22 C27 C26 57.2(2) . .
C21 N3 C22 C27 143.30(19) . .
C21 N3 C22 C23 -92.2(2) . .
C18 S1 N2 C21 63.77(16) . .
C18 C19 C20 C15 0.1(3) . .
C19 C18 C17 C16 -1.8(3) . .
C19 C20 C15 C16 -1.7(3) . .
C19 C20 C15 C14 174.98(19) . .
C20 C15 C16 C17 1.6(3) . .
C20 C15 C14 C13 -104.1(2) . .
C15 C16 C17 C18 0.1(3) . .
C15 C14 C13 N1 -179.59(17) . .
C16 C15 C14 C13 72.5(3) . .
C17 C18 C19 C20 1.7(3) . .
C14 C15 C16 C17 -175.04(19) . .
C13 N1 C6 O2 7.3(3) . .
C13 N1 C6 C5 -167.76(17) . .
C13 N1 C7 O3 0.0(3) . .
C13 N1 C7 C8 -178.92(16) . .
C6 N1 C13 C14 78.1(2) . .
C6 N1 C7 O3 178.89(18) . .
C6 N1 C7 C8 0.0(3) . .
C6 C5 C9 C4 -164.87(18) . .
C6 C5 C9 C8 21.1(3) . .
C5 C9 C4 C3 -172.61(19) . .
C5 C9 C8 C0AA 171.35(18) . .
C5 C9 C8 C7 -9.3(3) . .
C9 C4 C3 C2 1.6(3) . .
C9 C8 C7 O3 178.89(18) . .
C9 C8 C7 N1 -2.2(3) . .
C4 C9 C8 C0AA -2.9(3) . .
C4 C9 C8 C7 176.45(17) . .
C4 C3 C2 O1 176.73(18) . .
C4 C3 C2 C0AA -3.6(3) . .
C3 C2 C0AA C8 2.4(3) . .
C2 C0AA C8 C9 1.0(3) . .
C2 C0AA C8 C7 -178.45(18) . .
C0AA C8 C7 O3 -1.7(3) . .
C0AA C8 C7 N1 177.17(17) . .
C8 C9 C4 C3 1.7(3) . .
C7 N1 C13 C14 -102.9(2) . .
C7 N1 C6 O2 -171.62(19) . .
C7 N1 C6 C5 13.3(3) . .
C11 C5 C9 C4 80.0(2) . .
C11 C5 C9 C8 -94.1(2) . .
C12 C5 C9 C4 -41.4(3) . .
C12 C5 C9 C8 144.53(19) . .
C10 O1 C2 C3 -171.04(18) . .
C10 O1 C2 C0AA 9.3(3) . .
C1P N1P C2P C1P -57.2(2) . 2_676
C2P C1P N1P C2P 57.1(2) 2_676 .
